data_2212719
loop_
_publ_author_name
'Li, Zhen-Huan'
'Guo, Ming-Lin'

_publ_section_title
;
 3,4,5-Triacetoxybenzoic acid hemihydrate
;
_journal_coeditor_code WK2048
_journal_issue 3
_journal_name_full 'Acta Crystallographica Section E'
_journal_page_first o1167
_journal_page_last o1168
_journal_paper_doi 10.1107/S1600536807004916
_journal_volume 63
_journal_year 2007
_chemical_formula_iupac 'C13 H12 O8, 0.5H2 O'
_chemical_formula_moiety 'C13 H12 O8, 0.5H2 O'
_chemical_formula_sum 'C13 H13 O8.5'
_chemical_formula_weight 305.24
_chemical_name_systematic
;
5-Carboxybenzene-1,2,3-triyl triacetate hemihydrate
;
_space_group_IT_number 2
_symmetry_cell_setting triclinic
_symmetry_space_group_name_Hall '-P 1'
_symmetry_space_group_name_H-M 'P -1'
_atom_sites_solution_hydrogens 'geom, difmap for H2O'
_atom_sites_solution_primary direct
_atom_sites_solution_secondary difmap
_audit_creation_method SHELXL-97
_cell_angle_alpha 83.705(4)
_cell_angle_beta 81.735(4)
_cell_angle_gamma 78.980(4)
_cell_formula_units_Z 4
_cell_length_a 8.4384(18)
_cell_length_b 9.797(2)
_cell_length_c 19.276(4)
_cell_measurement_reflns_used 1659
_cell_measurement_temperature 294(2)
_cell_measurement_theta_max 22.06
_cell_measurement_theta_min 2.30
_cell_volume 1542.4(6)
_computing_cell_refinement 'SMART (Bruker, 2000)'
_computing_data_collection 'SMART (Bruker, 2000)'
_computing_data_reduction SAINT
_computing_molecular_graphics 'SHELXTL (Sheldrick, 2001)'
_computing_publication_material SHELXTL
_computing_structure_refinement 'SHELXL97 (Sheldrick, 1997)'
_computing_structure_solution 'SHELXS97 (Sheldrick, 1997)'
_diffrn_ambient_temperature 294(2)
_diffrn_measured_fraction_theta_full 0.994
_diffrn_measured_fraction_theta_max 0.994
_diffrn_measurement_device_type 'Bruker SMART CCD area-detector'
_diffrn_measurement_method '\f and \w'
_diffrn_radiation_monochromator graphite
_diffrn_radiation_source 'fine-focus sealed tube'
_diffrn_radiation_type MoK\a
_diffrn_radiation_wavelength 0.71073
_diffrn_reflns_av_R_equivalents 0.0288
_diffrn_reflns_av_sigmaI/netI 0.0681
_diffrn_reflns_limit_h_max 10
_diffrn_reflns_limit_h_min -7
_diffrn_reflns_limit_k_max 11
_diffrn_reflns_limit_k_min -11
_diffrn_reflns_limit_l_max 17
_diffrn_reflns_limit_l_min -22
_diffrn_reflns_number 8005
_diffrn_reflns_theta_full 25.02
_diffrn_reflns_theta_max 25.02
_diffrn_reflns_theta_min 2.13
_diffrn_standards_decay_% 0
_diffrn_standards_number 0
_exptl_absorpt_coefficient_mu 0.113
_exptl_absorpt_correction_T_max 0.984
_exptl_absorpt_correction_T_min 0.971
_exptl_absorpt_correction_type multi-scan
_exptl_absorpt_process_details '(SADABS; Sheldrick,1996)'
_exptl_crystal_colour Colorless
_exptl_crystal_density_diffrn 1.314
_exptl_crystal_density_method 'not measured'
_exptl_crystal_description Prism
_exptl_crystal_F_000 636
_exptl_crystal_size_max 0.22
_exptl_crystal_size_mid 0.20
_exptl_crystal_size_min 0.16
_refine_diff_density_max 0.393
_refine_diff_density_min -0.187
_refine_ls_extinction_method none
_refine_ls_goodness_of_fit_ref 0.994
_refine_ls_hydrogen_treatment constr
_refine_ls_matrix_type full
_refine_ls_number_parameters 389
_refine_ls_number_reflns 5397
_refine_ls_number_restraints 42
_refine_ls_restrained_S_all 1.101
_refine_ls_R_factor_all 0.1302
_refine_ls_R_factor_gt 0.0546
_refine_ls_shift/su_max 0.000
_refine_ls_shift/su_mean 0.000
_refine_ls_structure_factor_coef Fsqd
_refine_ls_weighting_details 'calc w=1/[\s^2^(Fo^2^)+(0.0718P)^2^+0.5172P] where P=(Fo^2^+2Fc^2^)/3'
_refine_ls_weighting_scheme calc
_refine_ls_wR_factor_gt 0.1337
_refine_ls_wR_factor_ref 0.1732
_reflns_number_gt 2633
_reflns_number_total 5397
_reflns_threshold_expression I>2\s(I)
_cod_data_source_file wk2048.cif
_cod_data_source_block I
_cod_original_sg_symbol_Hall '-p 1'
_cod_database_code 2212719
_cod_database_fobs_code 2212719

loop_
_symmetry_equiv_pos_as_xyz
'x, y, z'
'-x, -y, -z'

loop_
_atom_site_type_symbol
_atom_site_label
_atom_site_fract_x
_atom_site_fract_y
_atom_site_fract_z
_atom_site_U_iso_or_equiv
_atom_site_adp_type
_atom_site_calc_flag
_atom_site_refinement_flags
_atom_site_occupancy
C C1 0.6844(5) 0.4509(5) 0.4504(2) 0.0576(10) Uani d . 1
C C2 0.7726(4) 0.3702(4) 0.50722(18) 0.0458(9) Uani d . 1
C C3 0.7899(4) 0.2254(4) 0.51472(19) 0.0515(10) Uani d . 1
H H3 0.7426 0.1795 0.4856 0.062 Uiso calc R 1
C C4 0.8772(4) 0.1513(3) 0.56542(19) 0.0481(9) Uani d . 1
C C5 0.9535(4) 0.2161(4) 0.60784(18) 0.0471(9) Uani d . 1
C C6 0.9344(4) 0.3609(4) 0.60049(18) 0.0463(9) Uani d . 1
C C7 0.8426(4) 0.4371(4) 0.55099(18) 0.0471(9) Uani d . 1
H H7 0.8278 0.5341 0.5471 0.056 Uiso calc R 1
C C8 0.7875(6) -0.0546(4) 0.6161(2) 0.0683(12) Uani d . 1
C C9 0.8200(7) -0.2075(4) 0.6117(3) 0.1088(18) Uani d U 1
H H9A 0.8161 -0.2271 0.5643 0.163 Uiso calc R 1
H H9B 0.7391 -0.2484 0.6428 0.163 Uiso calc R 1
H H9C 0.9258 -0.2460 0.6250 0.163 Uiso calc R 1
C C10 1.1896(5) 0.0604(4) 0.6350(3) 0.0652(11) Uani d . 1
C C11 1.2604(6) -0.0258(5) 0.6951(3) 0.1014(17) Uani d . 1
H H11A 1.3585 -0.0863 0.6779 0.152 Uiso calc R 1
H H11B 1.1837 -0.0810 0.7194 0.152 Uiso calc R 1
H H11C 1.2850 0.0340 0.7268 0.152 Uiso calc R 1
C C12 0.9510(5) 0.4351(4) 0.7100(2) 0.0572(11) Uani d . 1
C C13 1.0469(6) 0.5030(5) 0.7504(2) 0.0891(15) Uani d . 1
H H13A 1.1415 0.4377 0.7620 0.134 Uiso calc R 1
H H13B 0.9813 0.5328 0.7928 0.134 Uiso calc R 1
H H13C 1.0799 0.5824 0.7224 0.134 Uiso calc R 1
C C14 0.5072(5) 0.5351(5) 0.7588(2) 0.0659(12) Uani d . 1
C C15 0.5689(4) 0.5953(4) 0.81504(19) 0.0526(10) Uani d . 1
C C16 0.6035(4) 0.5126(4) 0.87630(19) 0.0522(10) Uani d . 1
H H16 0.5887 0.4202 0.8822 0.063 Uiso calc R 1
C C17 0.6597(4) 0.5693(4) 0.92759(19) 0.0494(9) Uani d . 1
C C18 0.6792(4) 0.7070(4) 0.9202(2) 0.0534(10) Uani d . 1
C C19 0.6462(5) 0.7878(4) 0.8590(2) 0.0548(10) Uani d . 1
C C20 0.5909(4) 0.7333(4) 0.8065(2) 0.0585(11) Uani d . 1
H H20 0.5684 0.7883 0.7654 0.070 Uiso calc R 1
C C21 0.8238(6) 0.3969(6) 0.9927(3) 0.0839(15) Uani d . 1
C C22 0.8333(6) 0.3206(6) 1.0631(3) 0.110(2) Uani d . 1
H H22A 0.9230 0.2437 1.0604 0.166 Uiso calc R 1
H H22B 0.7339 0.2859 1.0786 0.166 Uiso calc R 1
H H22C 0.8490 0.3825 1.0958 0.166 Uiso calc R 1
C C23 0.6274(6) 0.8116(4) 1.0259(2) 0.0703(12) Uani d U 1
C C24 0.7093(6) 0.8634(6) 1.0787(3) 0.1097(18) Uani d U 1
H H24A 0.6347 0.8789 1.1208 0.165 Uiso calc R 1
H H24B 0.7437 0.9493 1.0599 0.165 Uiso calc R 1
H H24C 0.8024 0.7952 1.0895 0.165 Uiso calc R 1
C C25 0.8111(7) 0.9567(5) 0.8286(2) 0.0811(14) Uani d . 1
C C26 0.8110(7) 1.1074(5) 0.8290(3) 0.1125(19) Uani d U 1
H H26A 0.9207 1.1242 0.8191 0.169 Uiso calc R 1
H H26B 0.7641 1.1376 0.8743 0.169 Uiso calc R 1
H H26C 0.7481 1.1583 0.7936 0.169 Uiso calc R 1
O O1 0.6498(3) 0.5830(3) 0.45316(14) 0.0781(9) Uani d . 1
H H1 0.6138 0.6195 0.4169 0.094 Uiso calc R 1
O O2 0.6521(4) 0.3884(4) 0.40333(17) 0.0953(11) Uani d . 1
O O3 0.8995(3) 0.0053(2) 0.57227(14) 0.0619(7) Uani d . 1
O O4 0.6793(4) 0.0106(3) 0.65244(18) 0.0917(11) Uani d . 1
O O5 1.0413(3) 0.1398(3) 0.65892(13) 0.0612(7) Uani d . 1
O O6 1.2453(4) 0.0668(3) 0.57464(19) 0.0888(10) Uani d . 1
O O7 1.0140(3) 0.4283(3) 0.64134(13) 0.0584(7) Uani d . 1
O O8 0.8320(4) 0.3886(3) 0.73337(16) 0.0869(10) Uani d . 1
O O9 0.5043(4) 0.6132(4) 0.70012(17) 0.0972(11) Uani d U 1
H H9 0.4718 0.5736 0.6710 0.146 Uiso calc R 1
O O10 0.4625(4) 0.4214(4) 0.76968(16) 0.0847(10) Uani d . 1
O O11 0.6881(3) 0.4917(3) 0.99127(13) 0.0604(7) Uani d . 1
O O12 0.9208(5) 0.3792(5) 0.9415(2) 0.1340(15) Uani d U 1
O O13 0.7405(3) 0.7623(3) 0.97190(14) 0.0633(8) Uani d . 1
O O14 0.4868(4) 0.8112(4) 1.02703(18) 0.0959(11) Uani d . 1
O O15 0.6614(4) 0.9276(3) 0.85329(15) 0.0713(8) Uani d . 1
O O16 0.9204(5) 0.8691(4) 0.8106(2) 0.1120(13) Uani d U 1
O O17 0.5511(4) 0.7321(3) 0.33873(15) 0.0831(9) Uani d . 1
H H17B 0.5399 0.6839 0.3055 0.100 Uiso d R 1
H H17A 0.4692 0.7959 0.3496 0.100 Uiso d R 1

loop_
_atom_site_aniso_label
_atom_site_aniso_U_11
_atom_site_aniso_U_22
_atom_site_aniso_U_33
_atom_site_aniso_U_12
_atom_site_aniso_U_13
_atom_site_aniso_U_23
C1 0.058(3) 0.061(3) 0.050(3) -0.005(2) -0.001(2) -0.006(2)
C2 0.049(2) 0.045(2) 0.041(2) -0.0052(17) -0.0035(18) -0.0052(17)
C3 0.059(2) 0.051(2) 0.047(2) -0.0129(19) -0.002(2) -0.0120(19)
C4 0.059(2) 0.031(2) 0.051(2) -0.0056(17) 0.004(2) -0.0080(18)
C5 0.053(2) 0.044(2) 0.040(2) -0.0036(18) -0.0014(18) -0.0008(18)
C6 0.053(2) 0.043(2) 0.044(2) -0.0116(18) -0.0037(19) -0.0062(18)
C7 0.053(2) 0.037(2) 0.048(2) -0.0051(17) -0.0008(19) -0.0029(18)
C8 0.083(3) 0.036(2) 0.080(3) -0.013(2) 0.012(3) 0.000(2)
C9 0.124(4) 0.053(3) 0.135(4) -0.016(3) 0.032(3) -0.008(3)
C10 0.059(3) 0.054(3) 0.081(3) -0.008(2) -0.009(3) -0.003(2)
C11 0.081(4) 0.084(3) 0.127(5) 0.006(3) -0.026(3) 0.025(3)
C12 0.061(3) 0.055(3) 0.052(3) 0.000(2) -0.004(2) -0.012(2)
C13 0.092(4) 0.115(4) 0.071(3) -0.019(3) -0.027(3) -0.029(3)
C14 0.056(3) 0.086(3) 0.054(3) -0.013(2) -0.009(2) 0.003(3)
C15 0.043(2) 0.066(3) 0.047(2) -0.0029(19) -0.0085(18) -0.006(2)
C16 0.047(2) 0.058(2) 0.050(2) -0.0085(18) -0.0025(19) -0.002(2)
C17 0.040(2) 0.059(3) 0.043(2) 0.0013(18) -0.0028(18) 0.001(2)
C18 0.047(2) 0.064(3) 0.047(2) -0.0006(19) -0.0010(19) -0.014(2)
C19 0.052(2) 0.050(2) 0.058(3) -0.0004(19) 0.000(2) -0.006(2)
C20 0.054(3) 0.062(3) 0.052(3) 0.005(2) -0.009(2) 0.005(2)
C21 0.057(3) 0.120(4) 0.058(3) 0.011(3) -0.003(2) 0.008(3)
C22 0.084(4) 0.144(5) 0.079(4) 0.014(3) -0.016(3) 0.040(3)
C23 0.073(3) 0.070(3) 0.066(3) 0.001(2) -0.009(2) -0.021(2)
C24 0.114(4) 0.128(4) 0.093(3) -0.004(3) -0.026(3) -0.049(3)
C25 0.094(4) 0.058(3) 0.081(3) -0.012(3) 0.018(3) -0.001(3)
C26 0.126(4) 0.084(3) 0.120(4) -0.029(3) 0.021(3) -0.007(3)
O1 0.082(2) 0.076(2) 0.0617(19) 0.0098(16) -0.0088(15) 0.0128(16)
O2 0.106(3) 0.118(3) 0.067(2) -0.007(2) -0.0361(19) -0.017(2)
O3 0.0749(19) 0.0360(15) 0.0701(18) -0.0105(13) 0.0109(15) -0.0092(13)
O4 0.090(2) 0.0489(18) 0.117(3) -0.0043(16) 0.038(2) -0.0083(18)
O5 0.0614(18) 0.0593(17) 0.0537(16) 0.0085(14) -0.0072(14) 0.0023(13)
O6 0.070(2) 0.101(3) 0.088(2) -0.0018(18) 0.0066(19) -0.019(2)
O7 0.0668(18) 0.0607(17) 0.0528(17) -0.0222(14) -0.0065(14) -0.0096(13)
O8 0.081(2) 0.109(3) 0.074(2) -0.027(2) 0.0165(18) -0.0325(19)
O9 0.110(2) 0.124(3) 0.068(2) -0.031(2) -0.0371(19) 0.001(2)
O10 0.085(2) 0.113(3) 0.069(2) -0.045(2) -0.0098(17) -0.0122(19)
O11 0.0499(16) 0.0749(18) 0.0485(16) 0.0025(14) -0.0040(13) 0.0018(14)
O12 0.094(3) 0.177(3) 0.087(2) 0.054(2) 0.005(2) 0.024(2)
O13 0.0548(17) 0.0800(19) 0.0554(17) -0.0057(14) -0.0040(14) -0.0218(15)
O14 0.065(2) 0.129(3) 0.093(3) -0.004(2) 0.0064(19) -0.050(2)
O15 0.078(2) 0.0537(19) 0.075(2) -0.0022(15) 0.0026(16) -0.0065(15)
O16 0.091(2) 0.081(2) 0.151(3) -0.0149(19) 0.024(2) 0.000(2)
O17 0.105(2) 0.0561(18) 0.083(2) 0.0094(16) -0.0226(18) -0.0143(16)

loop_
_atom_type_symbol
_atom_type_description
_atom_type_scat_dispersion_real
_atom_type_scat_dispersion_imag
_atom_type_scat_source
C C 0.0033 0.0016 'International Tables Vol C Tables 4.2.6.8 and 6.1.1.4'
H H 0.0000 0.0000 'International Tables Vol C Tables 4.2.6.8 and 6.1.1.4'
O O 0.0106 0.0060 'International Tables Vol C Tables 4.2.6.8 and 6.1.1.4'

loop_
_geom_angle_atom_site_label_1
_geom_angle_atom_site_label_2
_geom_angle_atom_site_label_3
_geom_angle
O2 C1 O1 124.4(4)
O2 C1 C2 119.1(4)
O1 C1 C2 116.4(4)
C7 C2 C3 119.8(3)
C7 C2 C1 120.5(3)
C3 C2 C1 119.6(3)
C4 C3 C2 119.2(3)
C4 C3 H3 120.4
C2 C3 H3 120.4
C3 C4 C5 121.7(3)
C3 C4 O3 119.9(3)
C5 C4 O3 118.3(3)
C4 C5 O5 121.0(3)
C4 C5 C6 118.7(3)
O5 C5 C6 120.2(3)
C7 C6 C5 120.2(3)
C7 C6 O7 120.1(3)
C5 C6 O7 119.7(3)
C2 C7 C6 120.3(3)
C2 C7 H7 119.9
C6 C7 H7 119.9
O4 C8 O3 122.8(4)
O4 C8 C9 126.7(4)
O3 C8 C9 110.5(4)
C8 C9 H9A 109.5
C8 C9 H9B 109.5
H9A C9 H9B 109.5
C8 C9 H9C 109.5
H9A C9 H9C 109.5
H9B C9 H9C 109.5
O6 C10 O5 122.1(4)
O6 C10 C11 128.3(4)
O5 C10 C11 109.6(4)
C10 C11 H11A 109.5
C10 C11 H11B 109.5
H11A C11 H11B 109.5
C10 C11 H11C 109.5
H11A C11 H11C 109.5
H11B C11 H11C 109.5
O8 C12 O7 121.5(4)
O8 C12 C13 125.7(4)
O7 C12 C13 112.8(4)
C12 C13 H13A 109.5
C12 C13 H13B 109.5
H13A C13 H13B 109.5
C12 C13 H13C 109.5
H13A C13 H13C 109.5
H13B C13 H13C 109.5
O10 C14 O9 125.0(4)
O10 C14 C15 120.9(4)
O9 C14 C15 114.1(4)
C20 C15 C16 120.3(4)
C20 C15 C14 120.1(4)
C16 C15 C14 119.6(4)
C17 C16 C15 118.9(4)
C17 C16 H16 120.5
C15 C16 H16 120.5
C16 C17 C18 121.3(4)
C16 C17 O11 120.6(4)
C18 C17 O11 118.0(3)
C19 C18 C17 119.4(4)
C19 C18 O13 119.8(4)
C17 C18 O13 120.7(4)
C20 C19 C18 120.6(4)
C20 C19 O15 120.6(4)
C18 C19 O15 118.7(4)
C19 C20 C15 119.5(4)
C19 C20 H20 120.3
C15 C20 H20 120.3
O12 C21 O11 121.3(4)
O12 C21 C22 126.9(5)
O11 C21 C22 111.7(4)
C21 C22 H22A 109.5
C21 C22 H22B 109.5
H22A C22 H22B 109.5
C21 C22 H22C 109.5
H22A C22 H22C 109.5
H22B C22 H22C 109.5
O14 C23 O13 122.2(4)
O14 C23 C24 128.0(4)
O13 C23 C24 109.8(4)
C23 C24 H24A 109.5
C23 C24 H24B 109.5
H24A C24 H24B 109.5
C23 C24 H24C 109.5
H24A C24 H24C 109.5
H24B C24 H24C 109.5
O16 C25 O15 121.6(4)
O16 C25 C26 127.9(5)
O15 C25 C26 110.4(4)
C25 C26 H26A 109.5
C25 C26 H26B 109.5
H26A C26 H26B 109.5
C25 C26 H26C 109.5
H26A C26 H26C 109.5
H26B C26 H26C 109.5
C1 O1 H1 109.5
C8 O3 C4 117.5(3)
C5 O5 C10 116.2(3)
C12 O7 C6 116.3(3)
C14 O9 H9 109.5
C21 O11 C17 118.3(3)
C23 O13 C18 115.2(3)
C25 O15 C19 116.5(3)
H17B O17 H17A 114.6

loop_
_geom_bond_atom_site_label_1
_geom_bond_atom_site_label_2
_geom_bond_distance
C1 O2 1.236(5)
C1 O1 1.276(5)
C1 C2 1.484(5)
C2 C7 1.380(5)
C2 C3 1.392(5)
C3 C4 1.368(5)
C3 H3 0.9300
C4 C5 1.381(5)
C4 O3 1.401(4)
C5 O5 1.384(4)
C5 C6 1.390(5)
C6 C7 1.380(5)
C6 O7 1.394(4)
C7 H7 0.9300
C8 O4 1.193(5)
C8 O3 1.351(5)
C8 C9 1.480(6)
C9 H9A 0.9600
C9 H9B 0.9600
C9 H9C 0.9600
C10 O6 1.190(5)
C10 O5 1.387(5)
C10 C11 1.485(6)
C11 H11A 0.9600
C11 H11B 0.9600
C11 H11C 0.9600
C12 O8 1.191(5)
C12 O7 1.358(4)
C12 C13 1.484(6)
C13 H13A 0.9600
C13 H13B 0.9600
C13 H13C 0.9600
C14 O10 1.231(5)
C14 O9 1.294(5)
C14 C15 1.488(6)
C15 C20 1.389(5)
C15 C16 1.391(5)
C16 C17 1.366(5)
C16 H16 0.9300
C17 C18 1.379(5)
C17 O11 1.397(4)
C18 C19 1.379(5)
C18 O13 1.388(4)
C19 C20 1.371(5)
C19 O15 1.391(4)
C20 H20 0.9300
C21 O12 1.195(5)
C21 O11 1.332(5)
C21 C22 1.480(6)
C22 H22A 0.9600
C22 H22B 0.9600
C22 H22C 0.9600
C23 O14 1.184(5)
C23 O13 1.370(5)
C23 C24 1.491(6)
C24 H24A 0.9600
C24 H24B 0.9600
C24 H24C 0.9600
C25 O16 1.174(5)
C25 O15 1.356(5)
C25 C26 1.476(6)
C26 H26A 0.9600
C26 H26B 0.9600
C26 H26C 0.9600
O1 H1 0.8200
O9 H9 0.8200
O17 H17B 0.8621
O17 H17A 0.8567

loop_
_geom_hbond_atom_site_label_D
_geom_hbond_atom_site_label_H
_geom_hbond_atom_site_label_A
_geom_hbond_site_symmetry_A
_geom_hbond_distance_DH
_geom_hbond_distance_HA
_geom_hbond_distance_DA
_geom_hbond_angle_DHA
O1 H1 O17 . 0.82 1.85 2.655(4) 168.3
O9 H9 O2 2_666 0.82 1.86 2.548(4) 141.0
O17 H17B O10 2_666 0.86 1.87 2.733(4) 174.4
O17 H17A O4 2_666 0.86 2.06 2.879(4) 158.9

loop_
_geom_torsion_atom_site_label_1
_geom_torsion_atom_site_label_2
_geom_torsion_atom_site_label_3
_geom_torsion_atom_site_label_4
_geom_torsion
O2 C1 C2 C7 165.3(4)
O1 C1 C2 C7 -13.3(5)
O2 C1 C2 C3 -12.4(5)
O1 C1 C2 C3 169.0(3)
C7 C2 C3 C4 -0.4(5)
C1 C2 C3 C4 177.3(3)
C2 C3 C4 C5 -2.2(5)
C2 C3 C4 O3 -178.2(3)
C3 C4 C5 O5 180.0(3)
O3 C4 C5 O5 -4.0(5)
C3 C4 C5 C6 2.8(5)
O3 C4 C5 C6 178.8(3)
C4 C5 C6 C7 -0.8(5)
O5 C5 C6 C7 -178.0(3)
C4 C5 C6 O7 -178.2(3)
O5 C5 C6 O7 4.6(5)
C3 C2 C7 C6 2.3(5)
C1 C2 C7 C6 -175.3(3)
C5 C6 C7 C2 -1.7(5)
O7 C6 C7 C2 175.6(3)
O10 C14 C15 C20 -168.4(4)
O9 C14 C15 C20 10.9(5)
O10 C14 C15 C16 11.4(6)
O9 C14 C15 C16 -169.4(4)
C20 C15 C16 C17 -0.1(5)
C14 C15 C16 C17 -179.9(3)
C15 C16 C17 C18 1.4(5)
C15 C16 C17 O11 176.8(3)
C16 C17 C18 C19 -2.1(5)
O11 C17 C18 C19 -177.6(3)
C16 C17 C18 O13 -178.3(3)
O11 C17 C18 O13 6.2(5)
C17 C18 C19 C20 1.5(5)
O13 C18 C19 C20 177.7(3)
C17 C18 C19 O15 178.0(3)
O13 C18 C19 O15 -5.8(5)
C18 C19 C20 C15 -0.3(6)
O15 C19 C20 C15 -176.7(3)
C16 C15 C20 C19 -0.4(5)
C14 C15 C20 C19 179.3(3)
O4 C8 O3 C4 -5.7(6)
C9 C8 O3 C4 174.3(4)
C3 C4 O3 C8 -90.2(4)
C5 C4 O3 C8 93.7(4)
C4 C5 O5 C10 72.5(4)
C6 C5 O5 C10 -110.4(4)
O6 C10 O5 C5 6.5(6)
C11 C10 O5 C5 -174.2(3)
O8 C12 O7 C6 -1.7(5)
C13 C12 O7 C6 177.5(3)
C7 C6 O7 C12 107.8(4)
C5 C6 O7 C12 -74.8(4)
O12 C21 O11 C17 1.1(7)
C22 C21 O11 C17 -178.1(4)
C16 C17 O11 C21 78.2(5)
C18 C17 O11 C21 -106.2(4)
O14 C23 O13 C18 -2.4(6)
C24 C23 O13 C18 178.1(4)
C19 C18 O13 C23 97.8(4)
C17 C18 O13 C23 -86.0(4)
O16 C25 O15 C19 2.9(7)
C26 C25 O15 C19 -177.0(4)
C20 C19 O15 C25 -96.0(5)
C18 C19 O15 C25 87.6(4)

loop_
_cod_related_entry_id
_cod_related_entry_database
_cod_related_entry_code
1 ChemSpider 30655188
